data_2011297
loop_
_publ_author_name
'Chernyshev, Vladimir V.'
'Tafeenko, Victor A.'
'Makarov, Vadim A.'
'Sonneveld, Eduard J.'
'Schenk, Hendrik'

_publ_section_title
;3,5-Bis[(<i>N</i>,<i>N</i>-dimethylamino)methyleneamino]-1-methyl-4-nitropyrazole
 from X-ray powder diffraction data
;
_journal_issue 9
_journal_name_full 'Acta Crystallographica Section C'
_journal_page_first 1159
_journal_page_last 1160
_journal_paper_doi 10.1107/S010827010000860X
_journal_volume 56
_journal_year 2000
_chemical_formula_sum 'C10 H17 N7 O2'
_chemical_formula_weight 267.31
_chemical_name_systematic
;
1-Methyl-3,5-di(N,N-dimethylaminomethylen)amino-4-nitropyrazol
;
_space_group_IT_number 2
_symmetry_cell_setting triclinic
_symmetry_space_group_name_Hall '-P 1'
_symmetry_space_group_name_H-M 'P -1'
_cell_angle_alpha 106.11(3)
_cell_angle_beta 95.12(3)
_cell_angle_gamma 78.22(3)
_cell_formula_units_Z 2
_cell_length_a 9.577(4)
_cell_length_b 9.972(4)
_cell_length_c 7.602(4)
_cell_measurement_temperature 295(2)
_cell_volume 682.4(5)
_computing_cell_refinement 'LSPAID (Visser et al., 1986)'
_computing_data_collection 'Johannson LS18 linescanner data collection program'
_computing_data_reduction 'Philips Profile Fit  (Philips, 1996)'
_computing_molecular_graphics 'PLUTON (Spek, 1997)'
_computing_publication_material '  MRIA, SHELXL93 (Sheldrick, 1993) and PARST (Nardelli, 1983)'
_computing_structure_refinement MRIA
_computing_structure_solution 'MRIA (Zlokazov & Chernyshev, 1992)'
_diffrn_ambient_temperature 295(2)
_diffrn_measurement_device_type 'Enraf-Nonius Guinier Johannson camera FR 552'
_diffrn_radiation_monochromator quartz
_diffrn_radiation_type CuK\a~1~
_diffrn_radiation_wavelength 1.54059
_diffrn_reflns_limit_h_max 7
_diffrn_reflns_limit_h_min 0
_diffrn_reflns_limit_k_max 7
_diffrn_reflns_limit_k_min -7
_diffrn_reflns_limit_l_max 5
_diffrn_reflns_limit_l_min -5
_exptl_absorpt_coefficient_mu .800
_exptl_absorpt_correction_type none
_exptl_crystal_density_diffrn 1.301
_exptl_crystal_density_method 'not measured'
_exptl_crystal_F_000 284
_refine_diff_density_max .5
_refine_diff_density_min -.5
_refine_ls_extinction_method none
_refine_ls_goodness_of_fit_all 2.67
_refine_ls_hydrogen_treatment mixed
_refine_ls_matrix_type fullcycle
_refine_ls_number_constraints 17
_refine_ls_number_parameters 149
_refine_ls_number_restraints 63
_refine_ls_shift/su_max .05
_refine_ls_shift/su_mean .02
_refine_ls_structure_factor_coef Inet
_refine_ls_weighting_scheme sigma
_cod_data_source_file br1291.cif
_cod_data_source_block I
_cod_original_cell_volume 682.4(6)
_cod_database_code 2011297

loop_
_symmetry_equiv_pos_as_xyz
'x, y, z'
'-x, -y, -z'

loop_
_atom_site_label
_atom_site_fract_x
_atom_site_fract_y
_atom_site_fract_z
_atom_site_U_iso_or_equiv
_atom_site_thermal_displace_type
_atom_site_calc_flag
_atom_site_refinement_flags
_atom_site_occupancy
_atom_site_disorder_group
_atom_site_type_symbol
C1 .2844(8) .2175(8) .1494(9) .086(2) Uiso d . 1 . C
C2 .2381(9) .2000(8) .3140(10) .086(2) Uiso d . 1 . C
N3 .1944(7) .3381(7) .4229(7) .086(2) Uiso d . 1 . N
N4 .1994(6) .4386(6) .3388(7) .086(2) Uiso d . 1 . N
C5 .2669(7) .3714(8) .1763(9) .086(2) Uiso d . 1 . C
N6 .3278(6) .1123(6) -.0118(7) .086(2) Uiso d . 1 . N
O7 .3453(5) -.0175(4) -.0372(6) .086(2) Uiso d . 1 . O
O8 .3419(5) .1418(5) -.1546(5) .086(2) Uiso d . 1 . O
N9 .2987(6) .4304(6) .0468(7) .086(2) Uiso d . 1 . N
N10 .2233(6) .0834(7) .3677(7) .086(2) Uiso d . 1 . N
C11 .1363(9) .3592(8) .6010(10) .086(2) Uiso d . 1 . C
C12 .3277(9) -.0317(8) .3374(9) .102(2) Uiso d . 1 . C
C13 .1999(9) .5439(8) .0590(10) .102(2) Uiso d . 1 . C
N14 .3275(7) -.1442(7) .4030(8) .102(2) Uiso d . 1 . N
N15 .2085(8) .6444(7) -.0280(7) .102(2) Uiso d . 1 . N
C16 .4500(10) -.2592(9) .3821(9) .102(2) Uiso d . 1 . C
C17 .2040(10) -.1560(8) .4890(10) .102(2) Uiso d . 1 . C
C18 .3390(10) .6366(8) -.1190(10) .102(2) Uiso d . 1 . C
C19 .0870(10) .7560(10) -.0350(10) .102(2) Uiso d . 1 . C
H20 .109(4) .560(4) .129(5) .051 Uiso d . 1 . H
H21 .064(4) .294(4) .580(5) .051 Uiso d . 1 . H
H22 .223(4) .332(4) .684(5) .051 Uiso d . 1 . H
H23 .404(5) -.034(5) .249(5) .051 Uiso d . 1 . H
H24 .091(4) .466(4) .644(5) .051 Uiso d . 1 . H
H25 .539(5) -.212(4) .406(5) .051 Uiso d . 1 . H
H26 .444(4) -.321(4) .249(5) .051 Uiso d . 1 . H
H27 .440(5) -.312(4) .477(5) .051 Uiso d . 1 . H
H28 .118(4) -.144(4) .399(5) .051 Uiso d . 1 . H
H29 .193(5) -.075(4) .610(5) .051 Uiso d . 1 . H
H30 .226(4) -.254(4) .514(5) .051 Uiso d . 1 . H
H31 .359(4) .537(4) -.210(5) .051 Uiso d . 1 . H
H32 .418(4) .649(4) -.016(5) .051 Uiso d . 1 . H
H33 .318(5) .718(4) -.181(5) .051 Uiso d . 1 . H
H34 .060(5) .807(4) .098(5) .051 Uiso d . 1 . H
H35 .007(5) .707(5) -.109(5) .051 Uiso d . 1 . H
H36 .120(5) .821(4) -.100(5) .051 Uiso d . 1 . H

loop_
_atom_type_symbol
_atom_type_description
_atom_type_scat_dispersion_real
_atom_type_scat_dispersion_imag
_atom_type_scat_source
O O .0492 .0322 'International Tables Vol C Tables 4.2.6.8 and 6.1.1.4'
N N .0311 .0180 'International Tables Vol C Tables 4.2.6.8 and 6.1.1.4'
C C .0181 .0091 'International Tables Vol C Tables 4.2.6.8 and 6.1.1.4'
H H .0000 .0000 'International Tables Vol C Tables 4.2.6.8 and 6.1.1.4'

loop_
_geom_angle_atom_site_label_1
_geom_angle_atom_site_label_2
_geom_angle_atom_site_label_3
_geom_angle
_geom_angle_publ_flag
C5 C1 N6 125.9(7) no
C2 C1 N6 128.3(6) no
C2 C1 C5 105.7(6) no
C1 C2 N10 133.1(7) no
C1 C2 N3 104.8(6) no
N3 C2 N10 122.0(7) no
C2 N3 C11 119.2(6) no
C2 N3 N4 113.6(6) no
N4 N3 C11 126.9(6) no
N3 N4 C5 107.1(5) no
C1 C5 N4 108.2(6) no
N4 C5 N9 128.3(6) no
C1 C5 N9 123.1(7) no
C1 N6 O8 122.0(5) no
C1 N6 O7 127.2(6) no
O7 N6 O8 110.5(5) no
C5 N9 C13 104.6(6) no
C2 N10 C12 119.8(7) no
N3 C11 H24 106(2) no
N3 C11 H22 106(2) no
N3 C11 H21 106(2) no
H22 C11 H24 112(3) no
H21 C11 H24 113(3) no
H21 C11 H22 113(3) no
N10 C12 H23 115(3) no
N10 C12 N14 123.0(7) no
N14 C12 H23 121(2) no
N9 C13 H20 122(2) no
N9 C13 N15 122.0(7) no
N15 C13 H20 116(2) no
C12 N14 C17 121.1(7) no
C12 N14 C16 120.6(7) no
C16 N14 C17 118.3(7) no
C13 N15 C19 119.9(7) no
C13 N15 C18 119.9(7) no
C18 N15 C19 120.2(7) no
N14 C16 H27 106(2) no
N14 C16 H26 107(2) no
N14 C16 H25 106(3) no
H26 C16 H27 113(3) no
H25 C16 H27 113(3) no
H25 C16 H26 112(3) no
N14 C17 H30 106(2) no
N14 C17 H29 106(2) no
N14 C17 H28 107(2) no
H29 C17 H30 112(3) no
H28 C17 H30 113(3) no
H28 C17 H29 112(3) no
N15 C18 H33 106(2) no
N15 C18 H32 106(3) no
N15 C18 H31 106(2) no
H32 C18 H33 113(3) no
H31 C18 H33 113(3) no
H31 C18 H32 112(3) no
N15 C19 H36 106(2) no
N15 C19 H35 107(3) no
N15 C19 H34 107(3) no
H35 C19 H36 112(3) no
H34 C19 H36 112(3) no
H34 C19 H35 112(3) no

loop_
_geom_bond_atom_site_label_1
_geom_bond_atom_site_label_2
_geom_bond_site_symmetry_2
_geom_bond_distance
_geom_bond_publ_flag
C1 N6 . 1.405(8) no
C1 C2 . 1.430(10) no
C1 C5 . 1.470(10) no
C2 N10 . 1.370(10) no
C2 N3 . 1.396(9) no
N3 N4 . 1.340(10) no
N3 C11 . 1.450(10) no
N4 C5 . 1.378(8) no
C5 N9 . 1.360(10) no
N6 O8 . 1.226(8) no
N6 O7 . 1.233(7) no
N9 C13 . 1.306(9) no
N10 C12 . 1.340(9) no
C12 N14 . 1.350(10) no
C13 N15 . 1.370(10) no
N14 C17 . 1.440(10) no
N14 C16 . 1.450(10) no
N15 C19 . 1.440(10) no
N15 C18 . 1.460(10) no
C11 H21 . 1.02(4) no
C11 H22 . 1.03(4) no
C11 H24 . 1.03(3) no
C12 H23 . 1.03(5) no
C13 H20 . 1.02(4) no
C16 H25 . 1.03(5) no
C16 H26 . 1.03(4) no
C16 H27 . 1.02(5) no
C17 H28 . 1.03(4) no
C17 H29 . 1.04(3) no
C17 H30 . 1.02(5) no
C18 H31 . 1.03(4) no
C18 H32 . 1.03(4) no
C18 H33 . 1.03(5) no
C19 H34 . 1.03(4) no
C19 H35 . 1.03(5) no
C19 H36 . 1.03(5) no

loop_
_geom_torsion_atom_site_label_1
_geom_torsion_atom_site_label_2
_geom_torsion_atom_site_label_3
_geom_torsion_atom_site_label_4
_geom_torsion
_geom_torsion_publ_flag
C2 C1 N6 O7 -6.0(10) no
C1 C2 N10 N14 52(2) no
C1 C5 N9 C13 142.4(7) no
N10 C12 N14 C16 -173.6(7) no
N9 C13 N15 C19 169.8(7) no
